data_1520772
loop_
_publ_author_name
'Adams, S.'

_publ_section_title
;
 CDW superstructures in hydrogen molybdenum bronzes Hx Mo O3
;
_journal_name_full 'Journal of Solid State Chemistry'
_journal_page_first 75
_journal_page_last 87
_journal_volume 149
_journal_year 2000
_chemical_formula_sum 'H0.28 Mo O3'
_space_group_IT_number 63
_symmetry_space_group_name_Hall '-C 2c 2'
_symmetry_space_group_name_H-M 'C m c m'
_cell_angle_alpha 90
_cell_angle_beta 90
_cell_angle_gamma 90
_cell_formula_units_Z 4
_cell_length_a 3.89
_cell_length_b 14.18
_cell_length_c 3.718
_cell_volume 205.086
_citation_journal_id_ASTM JSSCBI
_cod_data_source_file Adams_JSSCBI_2000_1745.cif
_cod_data_source_block H0.28Mo1O3
_cod_original_cell_volume 205.0856
_cod_original_formula_sum 'H0.28 Mo1 O3'
_cod_database_code 1520772

loop_
_symmetry_equiv_pos_as_xyz
x,y,z
-x,-y,z+1/2
x,-y,-z
-x,y,-z+1/2
-x,-y,-z
x,y,-z-1/2
-x,y,z
x,-y,z-1/2
x+1/2,y+1/2,z
-x+1/2,-y+1/2,z+1/2
x+1/2,-y+1/2,-z
-x+1/2,y+1/2,-z+1/2
-x+1/2,-y+1/2,-z
x+1/2,y+1/2,-z-1/2
-x+1/2,y+1/2,z
x+1/2,-y+1/2,z-1/2

loop_
_atom_site_label
_atom_site_type_symbol
_atom_site_fract_x
_atom_site_fract_y
_atom_site_fract_z
_atom_site_occupancy
_atom_site_U_iso_or_equiv
O3 O-2 0.017 0.2227 0.25 0.5 0.0
O1 O-2 0 0.9331 0.25 1 0.0
Mo1 Mo+5 0 0.1035 0.25 1 0.0
H1 H+1 0.5 0.477 0.529 0.14 0.0
O2 O-2 0 0.5859 0.25 1 0.0
